data_7207878
loop_
_publ_author_name
'Wang, Yong-Tao'
'Tang, Gui-Mei'
'Wan, Wen-Zhu'
'Wu, Yue'
'Tian, Ting-Cui'
'Wang, Jin-Hua'
'He, Chao'
'Long, Xi-Fa'
'Wang, Jun-Jie'
'Ng, Seik Weng'

_publ_section_title
;
 New homochiral ferroelectric supramolecular networks of complexes
 constructed by chiral S-naproxen ligand
;
_journal_issue 10
_journal_name_full CrystEngComm
_journal_page_first 3802
_journal_paper_doi 10.1039/c2ce25138h
_journal_volume 14
_journal_year 2012
_chemical_absolute_configuration rm
_chemical_formula_moiety '2(C14 H13 O3), H12 Ni O6, 2(H2 O)'
_chemical_formula_sum 'C28 H42 Ni O14'
_chemical_formula_weight 661.31
_chemical_name_systematic
;
?
;
_space_group_IT_number 1
_symmetry_cell_setting triclinic
_symmetry_space_group_name_Hall 'P 1'
_symmetry_space_group_name_H-M 'P 1'
_atom_sites_solution_hydrogens geom
_atom_sites_solution_primary direct
_atom_sites_solution_secondary difmap
_audit_creation_method SHELXL-97
_cell_angle_alpha 90.753(5)
_cell_angle_beta 99.662(5)
_cell_angle_gamma 99.077(5)
_cell_formula_units_Z 2
_cell_length_a 8.909(5)
_cell_length_b 8.910(5)
_cell_length_c 20.680(5)
_cell_measurement_reflns_used 4947
_cell_measurement_temperature 295(2)
_cell_measurement_theta_max 24.74
_cell_measurement_theta_min 3.00
_cell_volume 1596.7(13)
_computing_cell_refinement 'Bruker SMART'
_computing_data_collection 'Bruker SMART'
_computing_data_reduction 'Bruker SAINT'
_computing_molecular_graphics 'Bruker SHELXTL'
_computing_publication_material 'Bruker SHELXTL'
_computing_structure_refinement 'SHELXL-97 (Sheldrick, 1997)'
_computing_structure_solution 'SHELXS-97 (Sheldrick, 1990)'
_diffrn_ambient_temperature 295(2)
_diffrn_measured_fraction_theta_full 0.992
_diffrn_measured_fraction_theta_max 0.992
_diffrn_measurement_device_type 'CCD area detector'
_diffrn_measurement_method 'phi and omega scans'
_diffrn_radiation_monochromator graphite
_diffrn_radiation_source 'fine-focus sealed tube'
_diffrn_radiation_type MoK\a
_diffrn_radiation_wavelength 0.71069
_diffrn_reflns_av_R_equivalents 0.0472
_diffrn_reflns_av_sigmaI/netI 0.0851
_diffrn_reflns_limit_h_max 11
_diffrn_reflns_limit_h_min -11
_diffrn_reflns_limit_k_max 11
_diffrn_reflns_limit_k_min -11
_diffrn_reflns_limit_l_max 25
_diffrn_reflns_limit_l_min -26
_diffrn_reflns_number 29272
_diffrn_reflns_theta_full 27.55
_diffrn_reflns_theta_max 27.55
_diffrn_reflns_theta_min 2.32
_exptl_absorpt_coefficient_mu 0.673
_exptl_absorpt_correction_T_max 0.935
_exptl_absorpt_correction_T_min 0.851
_exptl_absorpt_correction_type multi-scan
_exptl_absorpt_process_details SADABS(Sheldrick,1996)
_exptl_crystal_colour blue
_exptl_crystal_density_diffrn 1.375
_exptl_crystal_density_meas ?
_exptl_crystal_density_method 'not measured'
_exptl_crystal_description plate
_exptl_crystal_F_000 700
_exptl_crystal_size_max 0.40
_exptl_crystal_size_mid 0.20
_exptl_crystal_size_min 0.10
_refine_diff_density_max 1.419
_refine_diff_density_min -0.675
_refine_diff_density_rms 0.167
_refine_ls_abs_structure_details 'Flack H D (1983), Acta Cryst. A39, 876-881'
_refine_ls_abs_structure_Flack 0.02(2)
_refine_ls_extinction_method none
_refine_ls_goodness_of_fit_ref 1.256
_refine_ls_hydrogen_treatment constr
_refine_ls_matrix_type full
_refine_ls_number_parameters 783
_refine_ls_number_reflns 13167
_refine_ls_number_restraints 3
_refine_ls_restrained_S_all 1.256
_refine_ls_R_factor_all 0.1249
_refine_ls_R_factor_gt 0.0812
_refine_ls_shift/su_max 0.010
_refine_ls_shift/su_mean 0.000
_refine_ls_structure_factor_coef Fsqd
_refine_ls_weighting_details 'calc w=1/[\s^2^(Fo^2^)+(0.1000P)^2^+0.0000P] where P=(Fo^2^+2Fc^2^)/3'
_refine_ls_weighting_scheme calc
_refine_ls_wR_factor_gt 0.2019
_refine_ls_wR_factor_ref 0.2288
_reflns_number_gt 8334
_reflns_number_total 13167
_reflns_threshold_expression >2sigma(I)
_cod_data_source_file c2ce25138h.txt
_cod_data_source_block compound_1
_cod_depositor_comments
;
The following automatic conversions were performed:

'_symmetry_cell_setting' value 'Triclinic' changed to 'triclinic'
according to /home/saulius/struct/CIF-dictionaries/cif_core.dic
dictionary named 'cif_core.dic' version 2.4.1 from
2010-06-29.

'_exptl_absorpt_correction_type' value 'Multi-scan'
changed to 'multi-scan' according to
/home/saulius/struct/CIF-dictionaries/cif_core.dic dictionary named
'cif_core.dic' version 2.4.1 from 2010-06-29.

Automatic conversion script
Id: cif_fix_values 1715 2011-07-08 13:25:40Z adriana 

The following automatic conversions were performed:

'_exptl_crystal_density_meas' value 'none' was changed to '?' - the
value is perceived as not measured.

Automatic conversion script
Id: cif_fix_values 3008 2015-01-20 13:52:24Z robertas 
;
_cod_original_sg_symbol_H-M P1
_cod_database_code 7207878

loop_
_symmetry_equiv_pos_as_xyz
'x, y, z'

loop_
_atom_site_label
_atom_site_type_symbol
_atom_site_fract_x
_atom_site_fract_y
_atom_site_fract_z
_atom_site_U_iso_or_equiv
_atom_site_adp_type
_atom_site_occupancy
_atom_site_symmetry_multiplicity
_atom_site_calc_flag
_atom_site_refinement_flags
O1 O 0.3546(8) 0.6071(7) 0.7331(3) 0.0579(17) Uani 1 1 d .
O2 O 0.2771(8) 0.3771(7) 0.6910(3) 0.0572(17) Uani 1 1 d .
O3 O -0.1317(7) 0.8013(7) 1.0283(3) 0.0511(15) Uani 1 1 d .
C1 C -0.0874(9) 0.6268(8) 0.9450(4) 0.0396(18) Uani 1 1 d .
H1A H -0.1922 0.5905 0.9322 0.048 Uiso 1 1 calc R
C2 C -0.0399(10) 0.7361(9) 0.9951(4) 0.0403(18) Uani 1 1 d .
C3 C 0.1224(11) 0.7883(11) 1.0149(5) 0.046(2) Uani 1 1 d .
H3A H 0.1559 0.8598 1.0495 0.056 Uiso 1 1 calc R
C4 C 0.2276(11) 0.7361(11) 0.9843(4) 0.045(2) Uani 1 1 d .
H4A H 0.3319 0.7730 0.9980 0.054 Uiso 1 1 calc R
C5 C 0.1813(9) 0.6257(9) 0.9317(4) 0.0388(17) Uani 1 1 d .
C6 C 0.2867(10) 0.5715(10) 0.8979(5) 0.038(2) Uani 1 1 d .
H6A H 0.3913 0.6090 0.9102 0.045 Uiso 1 1 calc R
C7 C 0.2411(8) 0.4660(8) 0.8475(4) 0.0331(15) Uani 1 1 d .
C8 C 0.0811(9) 0.4072(9) 0.8294(4) 0.0403(18) Uani 1 1 d .
H8A H 0.0488 0.3314 0.7964 0.048 Uiso 1 1 calc R
C9 C -0.0248(9) 0.4605(10) 0.8596(4) 0.044(2) Uani 1 1 d .
H9A H -0.1290 0.4247 0.8450 0.053 Uiso 1 1 calc R
C10 C 0.0192(8) 0.5696(8) 0.9130(4) 0.0350(16) Uani 1 1 d .
C11 C -0.2908(12) 0.7565(14) 1.0111(6) 0.060(3) Uani 1 1 d .
H11A H -0.3420 0.8051 1.0408 0.091 Uiso 1 1 calc R
H11B H -0.3156 0.6481 1.0135 0.091 Uiso 1 1 calc R
H11C H -0.3244 0.7854 0.9671 0.091 Uiso 1 1 calc R
C12 C 0.3510(8) 0.4070(9) 0.8072(4) 0.0360(16) Uani 1 1 d .
H12A H 0.3262 0.2957 0.8032 0.043 Uiso 1 1 calc R
C13 C 0.5230(9) 0.4519(10) 0.8369(4) 0.046(2) Uani 1 1 d .
H13A H 0.5409 0.4181 0.8810 0.070 Uiso 1 1 calc R
H13B H 0.5513 0.5605 0.8372 0.070 Uiso 1 1 calc R
H13C H 0.5841 0.4052 0.8109 0.070 Uiso 1 1 calc R
C14 C 0.3232(9) 0.4704(10) 0.7385(4) 0.035(2) Uani 1 1 d .
O4 O 0.1748(8) 0.3522(8) 0.4655(3) 0.066(2) Uani 1 1 d .
O5 O 0.3996(7) 0.4003(7) 0.4320(3) 0.0546(16) Uani 1 1 d .
O6 O 0.4682(7) -0.2387(7) 0.1271(3) 0.0517(15) Uani 1 1 d .
C15 C 0.3442(9) -0.1546(8) 0.2148(4) 0.0376(17) Uani 1 1 d .
H15A H 0.3182 -0.2531 0.2282 0.045 Uiso 1 1 calc R
C16 C 0.4214(9) -0.1292(9) 0.1627(4) 0.0408(18) Uani 1 1 d .
C17 C 0.4594(12) 0.0214(11) 0.1417(5) 0.049(2) Uani 1 1 d .
H17A H 0.5103 0.0382 0.1061 0.058 Uiso 1 1 calc R
C18 C 0.4218(11) 0.1402(11) 0.1735(5) 0.047(2) Uani 1 1 d .
H18A H 0.4478 0.2378 0.1591 0.057 Uiso 1 1 calc R
C19 C 0.3447(8) 0.1211(8) 0.2279(4) 0.0340(16) Uani 1 1 d .
C20 C 0.3023(10) 0.2431(10) 0.2612(4) 0.0357(19) Uani 1 1 d .
H20A H 0.3270 0.3415 0.2474 0.043 Uiso 1 1 calc R
C21 C 0.2251(8) 0.2197(8) 0.3138(4) 0.0344(16) Uani 1 1 d .
C22 C 0.1879(9) 0.0706(8) 0.3333(4) 0.0412(19) Uani 1 1 d .
H22A H 0.1350 0.0530 0.3683 0.049 Uiso 1 1 calc R
C23 C 0.2281(10) -0.0516(9) 0.3018(4) 0.048(2) Uani 1 1 d .
H23A H 0.2039 -0.1491 0.3166 0.057 Uiso 1 1 calc R
C24 C 0.3046(8) -0.0306(8) 0.2479(4) 0.0345(16) Uani 1 1 d .
C25 C 0.4356(13) -0.3904(12) 0.1447(6) 0.057(3) Uani 1 1 d .
H25A H 0.4617 -0.4560 0.1125 0.086 Uiso 1 1 calc R
H25B H 0.3277 -0.4160 0.1466 0.086 Uiso 1 1 calc R
H25C H 0.4951 -0.4031 0.1869 0.086 Uiso 1 1 calc R
C26 C 0.1752(8) 0.3475(8) 0.3489(4) 0.0351(16) Uani 1 1 d .
H26A H 0.0639 0.3204 0.3481 0.042 Uiso 1 1 calc R
C27 C 0.2020(10) 0.5007(8) 0.3186(4) 0.047(2) Uani 1 1 d .
H27A H 0.1502 0.4929 0.2738 0.071 Uiso 1 1 calc R
H27B H 0.3107 0.5326 0.3201 0.071 Uiso 1 1 calc R
H27C H 0.1622 0.5738 0.3426 0.071 Uiso 1 1 calc R
C28 C 0.2529(10) 0.3659(10) 0.4208(5) 0.038(2) Uani 1 1 d .
O7 O 0.7161(7) 0.8235(8) 0.4628(3) 0.0564(16) Uani 1 1 d .
O8 O 0.9249(6) 0.8795(7) 0.4204(3) 0.0550(16) Uani 1 1 d .
O9 O 0.9745(7) 0.2464(7) 0.1254(3) 0.0535(15) Uani 1 1 d .
C29 C 0.8399(8) 0.3316(9) 0.2079(4) 0.0395(18) Uani 1 1 d .
H29A H 0.8099 0.2329 0.2203 0.047 Uiso 1 1 calc R
C30 C 0.9239(9) 0.3572(9) 0.1588(4) 0.0409(18) Uani 1 1 d .
C31 C 0.9652(11) 0.5045(12) 0.1389(5) 0.047(2) Uani 1 1 d .
H31A H 1.0179 0.5192 0.1037 0.056 Uiso 1 1 calc R
C32 C 0.9306(11) 0.6271(11) 0.1694(5) 0.046(2) Uani 1 1 d .
H32A H 0.9623 0.7244 0.1559 0.055 Uiso 1 1 calc R
C33 C 0.8463(8) 0.6069(9) 0.2219(4) 0.0380(17) Uani 1 1 d .
C34 C 0.8078(10) 0.7304(10) 0.2555(5) 0.038(2) Uani 1 1 d .
H34A H 0.8378 0.8288 0.2428 0.046 Uiso 1 1 calc R
C35 C 0.7277(8) 0.7089(8) 0.3062(4) 0.0352(16) Uani 1 1 d .
C36 C 0.6781(9) 0.5603(9) 0.3245(4) 0.0389(17) Uani 1 1 d .
H36A H 0.6189 0.5447 0.3575 0.047 Uiso 1 1 calc R
C37 C 0.7168(10) 0.4385(9) 0.2937(4) 0.0435(19) Uani 1 1 d .
H37A H 0.6891 0.3413 0.3081 0.052 Uiso 1 1 calc R
C38 C 0.7982(8) 0.4573(8) 0.2402(4) 0.0353(16) Uani 1 1 d .
C39 C 0.9380(14) 0.0944(12) 0.1441(6) 0.064(3) Uani 1 1 d .
H39A H 0.9591 0.0263 0.1116 0.095 Uiso 1 1 calc R
H39B H 0.8307 0.0728 0.1475 0.095 Uiso 1 1 calc R
H39C H 0.9996 0.0812 0.1858 0.095 Uiso 1 1 calc R
C40 C 0.6894(8) 0.8403(8) 0.3464(3) 0.0336(16) Uani 1 1 d .
H40A H 0.5802 0.8175 0.3506 0.040 Uiso 1 1 calc R
C41 C 0.7185(10) 0.9967(9) 0.3165(4) 0.048(2) Uani 1 1 d .
H41A H 0.6845 1.0708 0.3423 0.072 Uiso 1 1 calc R
H41B H 0.6624 0.9919 0.2724 0.072 Uiso 1 1 calc R
H41C H 0.8268 1.0252 0.3159 0.072 Uiso 1 1 calc R
C42 C 0.7843(10) 0.8456(10) 0.4133(4) 0.034(2) Uani 1 1 d .
O10 O 0.8029(9) -0.1657(8) 0.6880(3) 0.069(2) Uani 1 1 d .
O11 O 0.8684(7) 0.0747(7) 0.7220(3) 0.0513(15) Uani 1 1 d .
O12 O 0.3822(7) 0.2978(7) 1.0261(3) 0.0510(15) Uani 1 1 d .
C43 C 0.4223(9) 0.1282(9) 0.9386(4) 0.0396(18) Uani 1 1 d .
H43A H 0.3171 0.0952 0.9253 0.048 Uiso 1 1 calc R
C44 C 0.4753(9) 0.2317(9) 0.9904(4) 0.0390(18) Uani 1 1 d .
C45 C 0.6342(11) 0.2811(11) 1.0111(5) 0.046(2) Uani 1 1 d .
H45A H 0.6678 0.3513 1.0463 0.055 Uiso 1 1 calc R
C46 C 0.7399(11) 0.2265(11) 0.9799(4) 0.046(2) Uani 1 1 d .
H46A H 0.8448 0.2591 0.9944 0.055 Uiso 1 1 calc R
C47 C 0.6916(8) 0.1218(8) 0.9261(3) 0.0336(16) Uani 1 1 d .
C48 C 0.7974(10) 0.0634(10) 0.8925(4) 0.037(2) Uani 1 1 d .
H48A H 0.9026 0.0955 0.9062 0.044 Uiso 1 1 calc R
C49 C 0.7485(8) -0.0391(8) 0.8406(4) 0.0335(16) Uani 1 1 d .
C50 C 0.5897(8) -0.0875(9) 0.8207(4) 0.043(2) Uani 1 1 d .
H50A H 0.5552 -0.1583 0.7858 0.052 Uiso 1 1 calc R
C51 C 0.4845(9) -0.0320(10) 0.8518(4) 0.046(2) Uani 1 1 d .
H51A H 0.3798 -0.0639 0.8368 0.055 Uiso 1 1 calc R
C52 C 0.5313(8) 0.0729(8) 0.9062(4) 0.0362(17) Uani 1 1 d .
C53 C 0.2251(12) 0.2552(12) 1.0107(6) 0.055(3) Uani 1 1 d .
H53A H 0.1780 0.2854 1.0462 0.083 Uiso 1 1 calc R
H53B H 0.2009 0.1467 1.0035 0.083 Uiso 1 1 calc R
H53C H 0.1866 0.3036 0.9715 0.083 Uiso 1 1 calc R
C54 C 0.8581(8) -0.1088(8) 0.8047(3) 0.0319(15) Uani 1 1 d .
H54A H 0.8305 -0.2198 0.8047 0.038 Uiso 1 1 calc R
C55 C 1.0260(9) -0.0666(10) 0.8350(4) 0.047(2) Uani 1 1 d .
H55A H 1.0400 -0.0938 0.8802 0.070 Uiso 1 1 calc R
H55B H 1.0576 0.0409 0.8326 0.070 Uiso 1 1 calc R
H55C H 1.0871 -0.1202 0.8117 0.070 Uiso 1 1 calc R
C56 C 0.8389(10) -0.0612(11) 0.7324(4) 0.040(2) Uani 1 1 d .
Ni1 Ni 0.06513(9) 0.66871(9) 0.57678(5) 0.0262(2) Uani 1 1 d .
O1W O -0.0739(8) 0.8330(7) 0.5764(3) 0.0569(17) Uani 1 1 d .
H1 H -0.1481 0.8323 0.5445 0.085 Uiso 1 1 d R
H2 H -0.0802 0.9017 0.6042 0.085 Uiso 1 1 d R
O2W O -0.0918(10) 0.5340(9) 0.5027(4) 0.091(3) Uani 1 1 d .
H3 H -0.1379 0.5406 0.4636 0.136 Uiso 1 1 d R
H4 H -0.1209 0.4450 0.5149 0.136 Uiso 1 1 d R
O3W O -0.0328(9) 0.5461(9) 0.6496(4) 0.083(2) Uani 1 1 d .
H5 H -0.0234 0.4741 0.6758 0.124 Uiso 1 1 d R
H6 H -0.0696 0.6137 0.6685 0.124 Uiso 1 1 d R
O4W O 0.1643(7) 0.7974(8) 0.5045(3) 0.0539(16) Uani 1 1 d .
H7 H 0.0920 0.7922 0.4716 0.081 Uiso 1 1 d R
H8 H 0.2445 0.8491 0.4938 0.081 Uiso 1 1 d R
O5W O 0.2308(7) 0.8042(7) 0.6487(3) 0.0469(14) Uani 1 1 d .
H9 H 0.2438 0.7491 0.6818 0.070 Uiso 1 1 d R
H10 H 0.2840 0.8916 0.6593 0.070 Uiso 1 1 d R
O6W O 0.2291(8) 0.5298(8) 0.5777(3) 0.0600(18) Uani 1 1 d .
H11 H 0.2576 0.4728 0.6085 0.090 Uiso 1 1 d R
H12 H 0.2757 0.5141 0.5462 0.090 Uiso 1 1 d R
Ni2 Ni 0.55506(10) 0.15817(10) 0.57682(6) 0.0285(3) Uani 1 1 d .
O7W O 0.3123(8) 0.1319(8) 0.5593(4) 0.071(2) Uani 1 1 d .
H13 H 0.2584 0.1119 0.5893 0.107 Uiso 1 1 d R
H14 H 0.2573 0.1695 0.5280 0.107 Uiso 1 1 d R
O8W O 0.5359(8) -0.0761(9) 0.5941(4) 0.074(2) Uani 1 1 d .
H15 H 0.4751 -0.1574 0.5798 0.111 Uiso 1 1 d R
H16 H 0.6056 -0.0999 0.6237 0.111 Uiso 1 1 d R
O9W O 0.5692(9) 0.2098(9) 0.6774(4) 0.078(2) Uani 1 1 d .
H17 H 0.6488 0.2380 0.7064 0.117 Uiso 1 1 d R
H18 H 0.4935 0.1836 0.6972 0.117 Uiso 1 1 d R
O10W O 0.5582(10) 0.1234(9) 0.4768(4) 0.085(2) Uani 1 1 d .
H19 H 0.5857 0.1782 0.4461 0.128 Uiso 1 1 d R
H20 H 0.4909 0.0494 0.4591 0.128 Uiso 1 1 d R
O11W O 0.5736(7) 0.3897(6) 0.5550(3) 0.0507(15) Uani 1 1 d .
H21 H 0.5556 0.4487 0.5237 0.076 Uiso 1 1 d R
H22 H 0.6432 0.4387 0.5843 0.076 Uiso 1 1 d R
O12W O 0.7966(7) 0.1889(7) 0.5986(3) 0.0516(16) Uani 1 1 d .
H23 H 0.8541 0.1831 0.6354 0.077 Uiso 1 1 d R
H24 H 0.8549 0.2103 0.5703 0.077 Uiso 1 1 d R
O13W O 0.1697(9) 0.0781(7) 0.6924(4) 0.077(2) Uani 1 1 d .
H25 H 0.2269 0.1438 0.7198 0.116 Uiso 1 1 d R
H26 H 0.0947 0.0379 0.7103 0.116 Uiso 1 1 d R
O14W O 0.4176(7) 0.7162(8) 0.4610(4) 0.076(2) Uani 1 1 d .
H27 H 0.3863 0.6627 0.4256 0.114 Uiso 1 1 d R
H28 H 0.5099 0.7583 0.4605 0.114 Uiso 1 1 d R
O15W O 0.6112(8) 0.5671(6) 0.6693(4) 0.0650(19) Uani 1 1 d .
H29 H 0.6577 0.5209 0.7003 0.097 Uiso 1 1 d R
H30 H 0.5620 0.6269 0.6865 0.097 Uiso 1 1 d R
O16W O 0.9177(7) 0.1680(7) 0.4845(4) 0.0645(19) Uani 1 1 d .
H31 H 0.9620 0.2302 0.4601 0.097 Uiso 1 1 d R
H32 H 0.8805 0.0869 0.4614 0.097 Uiso 1 1 d R

loop_
_atom_site_aniso_label
_atom_site_aniso_U_11
_atom_site_aniso_U_22
_atom_site_aniso_U_33
_atom_site_aniso_U_23
_atom_site_aniso_U_13
_atom_site_aniso_U_12
O1 0.072(4) 0.048(4) 0.044(4) 0.023(3) -0.007(3) -0.003(3)
O2 0.074(4) 0.051(4) 0.040(4) 0.002(3) 0.006(3) -0.007(3)
O3 0.058(4) 0.063(4) 0.037(3) -0.006(3) 0.011(3) 0.022(3)
C1 0.037(4) 0.036(4) 0.045(5) 0.000(3) 0.008(3) 0.002(3)
C2 0.055(5) 0.043(4) 0.024(4) 0.003(3) 0.007(3) 0.011(4)
C3 0.055(5) 0.057(5) 0.028(5) 0.000(4) 0.002(4) 0.017(4)
C4 0.041(5) 0.052(5) 0.036(5) -0.003(4) -0.009(4) 0.009(4)
C5 0.041(4) 0.039(4) 0.033(4) 0.002(3) 0.001(3) 0.002(3)
C6 0.029(4) 0.040(4) 0.041(5) 0.003(4) -0.004(3) 0.003(3)
C7 0.029(4) 0.034(4) 0.034(4) 0.007(3) -0.001(3) 0.003(3)
C8 0.038(4) 0.043(4) 0.035(4) -0.001(3) 0.004(3) -0.003(3)
C9 0.031(4) 0.050(5) 0.050(5) -0.012(4) 0.005(4) 0.004(4)
C10 0.035(4) 0.034(4) 0.035(4) 0.004(3) 0.006(3) 0.004(3)
C11 0.049(6) 0.073(7) 0.060(7) 0.000(5) 0.012(5) 0.009(5)
C12 0.038(4) 0.036(4) 0.032(4) 0.004(3) 0.003(3) 0.004(3)
C13 0.037(4) 0.064(5) 0.037(5) 0.009(4) 0.001(4) 0.009(4)
C14 0.029(4) 0.039(5) 0.032(5) 0.010(4) -0.001(3) -0.004(4)
O4 0.069(4) 0.088(5) 0.034(3) -0.005(3) 0.021(3) -0.019(4)
O5 0.048(4) 0.064(4) 0.043(4) 0.013(3) -0.013(3) 0.003(3)
O6 0.064(4) 0.054(4) 0.041(3) -0.005(3) 0.013(3) 0.016(3)
C15 0.042(4) 0.033(4) 0.035(4) 0.001(3) 0.002(3) 0.005(3)
C16 0.037(4) 0.047(4) 0.035(4) -0.002(4) -0.002(3) 0.005(4)
C17 0.063(6) 0.053(5) 0.032(5) 0.008(4) 0.017(4) 0.005(5)
C18 0.058(6) 0.045(5) 0.039(5) 0.015(4) 0.017(4) -0.001(4)
C19 0.034(4) 0.037(4) 0.029(4) 0.008(3) 0.002(3) 0.001(3)
C20 0.041(4) 0.033(4) 0.032(4) 0.007(3) 0.006(3) 0.000(3)
C21 0.032(4) 0.033(4) 0.036(4) 0.002(3) 0.004(3) 0.000(3)
C22 0.057(5) 0.029(4) 0.043(5) 0.004(3) 0.032(4) 0.001(3)
C23 0.060(6) 0.033(4) 0.056(6) 0.022(4) 0.027(4) 0.005(4)
C24 0.034(4) 0.037(4) 0.032(4) 0.003(3) 0.006(3) 0.005(3)
C25 0.066(7) 0.051(6) 0.057(6) -0.018(5) 0.019(5) 0.009(5)
C26 0.032(4) 0.039(4) 0.033(4) 0.004(3) -0.001(3) 0.008(3)
C27 0.059(5) 0.035(4) 0.047(5) 0.001(4) -0.002(4) 0.016(4)
C28 0.034(4) 0.033(4) 0.045(5) 0.001(4) 0.001(4) 0.001(4)
O7 0.051(4) 0.071(4) 0.041(4) 0.008(3) 0.004(3) -0.006(3)
O8 0.037(3) 0.077(4) 0.043(4) 0.018(3) -0.008(3) -0.001(3)
O9 0.067(4) 0.058(4) 0.039(3) -0.005(3) 0.010(3) 0.020(3)
C29 0.036(4) 0.037(4) 0.045(5) 0.001(3) 0.012(3) -0.002(3)
C30 0.047(4) 0.044(5) 0.032(4) 0.002(3) 0.003(3) 0.012(4)
C31 0.052(5) 0.064(6) 0.025(4) 0.001(4) 0.006(4) 0.011(5)
C32 0.047(5) 0.051(5) 0.039(5) 0.013(4) 0.009(4) 0.005(4)
C33 0.034(4) 0.041(4) 0.035(4) 0.004(3) 0.002(3) -0.001(3)
C34 0.042(5) 0.033(4) 0.041(5) 0.011(3) 0.012(4) 0.005(4)
C35 0.030(4) 0.036(4) 0.036(4) 0.004(3) -0.004(3) 0.003(3)
C36 0.040(4) 0.043(4) 0.033(4) 0.002(3) 0.009(3) -0.001(3)
C37 0.049(5) 0.031(4) 0.055(5) 0.005(4) 0.022(4) 0.006(4)
C38 0.032(4) 0.036(4) 0.036(4) 0.006(3) 0.003(3) 0.002(3)
C39 0.077(8) 0.052(6) 0.061(7) -0.020(5) 0.015(6) 0.007(5)
C40 0.030(4) 0.037(4) 0.030(4) 0.005(3) -0.005(3) 0.002(3)
C41 0.059(5) 0.040(4) 0.041(5) 0.009(4) -0.004(4) 0.011(4)
C42 0.037(5) 0.035(5) 0.028(5) 0.007(3) 0.000(4) 0.002(4)
O10 0.100(6) 0.065(4) 0.030(3) -0.006(3) 0.016(3) -0.029(4)
O11 0.055(4) 0.055(4) 0.042(3) 0.024(3) 0.002(3) 0.008(3)
O12 0.058(4) 0.060(4) 0.037(3) 0.001(3) 0.011(3) 0.013(3)
C43 0.038(4) 0.043(4) 0.036(4) 0.003(3) 0.008(3) 0.000(3)
C44 0.042(4) 0.045(4) 0.033(4) 0.011(3) 0.008(3) 0.015(4)
C45 0.041(5) 0.058(5) 0.031(5) -0.001(4) -0.005(4) -0.002(4)
C46 0.039(5) 0.060(6) 0.031(5) -0.006(4) -0.003(4) -0.003(4)
C47 0.036(4) 0.038(4) 0.025(4) 0.003(3) -0.001(3) 0.004(3)
C48 0.028(4) 0.044(5) 0.030(4) 0.004(3) -0.005(3) -0.008(3)
C49 0.033(4) 0.033(4) 0.033(4) 0.009(3) 0.005(3) 0.000(3)
C50 0.029(4) 0.049(5) 0.049(5) -0.016(4) 0.011(3) -0.003(3)
C51 0.026(4) 0.054(5) 0.047(5) -0.015(4) -0.005(3) -0.014(4)
C52 0.031(4) 0.038(4) 0.036(4) 0.000(3) 0.002(3) 0.000(3)
C53 0.049(6) 0.056(6) 0.068(7) 0.004(5) 0.027(5) 0.015(5)
C54 0.034(4) 0.036(4) 0.028(4) 0.008(3) 0.007(3) 0.011(3)
C55 0.033(4) 0.066(5) 0.044(5) 0.013(4) 0.006(4) 0.015(4)
C56 0.029(4) 0.052(5) 0.033(5) 0.005(4) -0.001(3) -0.011(4)
Ni1 0.0253(5) 0.0268(5) 0.0269(4) 0.0017(4) 0.0032(4) 0.0068(4)
O1W 0.072(4) 0.065(4) 0.042(4) -0.004(3) 0.004(3) 0.044(3)
O2W 0.095(6) 0.076(5) 0.086(6) -0.013(5) -0.013(5) 0.002(5)
O3W 0.101(6) 0.085(5) 0.079(6) 0.035(5) 0.043(5) 0.032(5)
O4W 0.045(3) 0.077(4) 0.039(4) 0.019(3) 0.005(3) 0.007(3)
O5W 0.052(3) 0.050(3) 0.036(3) 0.000(3) -0.006(3) 0.011(3)
O6W 0.078(4) 0.073(4) 0.039(4) 0.003(3) 0.008(3) 0.046(4)
Ni2 0.0293(5) 0.0290(5) 0.0282(4) 0.0025(4) 0.0040(4) 0.0091(4)
O7W 0.057(4) 0.074(5) 0.079(5) 0.015(4) 0.004(4) 0.007(4)
O8W 0.059(4) 0.070(5) 0.084(6) 0.014(4) 0.000(4) -0.003(4)
O9W 0.087(5) 0.108(6) 0.047(5) 0.001(4) 0.009(4) 0.044(5)
O10W 0.103(6) 0.088(6) 0.066(6) 0.007(4) 0.007(5) 0.028(5)
O11W 0.063(4) 0.037(3) 0.047(4) 0.007(3) -0.009(3) 0.011(3)
O12W 0.046(3) 0.065(4) 0.044(4) 0.014(3) 0.003(3) 0.013(3)
O13W 0.090(6) 0.033(3) 0.116(7) -0.008(4) 0.054(5) -0.006(3)
O14W 0.040(3) 0.073(5) 0.114(6) -0.041(4) 0.032(4) -0.006(3)
O15W 0.073(4) 0.034(3) 0.096(5) -0.005(3) 0.041(4) 0.005(3)
O16W 0.048(4) 0.049(3) 0.097(5) -0.015(4) 0.028(3) -0.007(3)

loop_
_atom_type_symbol
_atom_type_description
_atom_type_scat_dispersion_real
_atom_type_scat_dispersion_imag
_atom_type_scat_source
C C 0.0033 0.0016 'International Tables Vol C Tables 4.2.6.8 and 6.1.1.4'
H H 0.0000 0.0000 'International Tables Vol C Tables 4.2.6.8 and 6.1.1.4'
Ni Ni 0.3393 1.1124 'International Tables Vol C Tables 4.2.6.8 and 6.1.1.4'
O O 0.0106 0.0060 'International Tables Vol C Tables 4.2.6.8 and 6.1.1.4'

loop_
_geom_angle_atom_site_label_1
_geom_angle_atom_site_label_2
_geom_angle_atom_site_label_3
_geom_angle
C2 O3 C11 118.1(7)
C2 C1 C10 121.1(7)
C2 C1 H1A 119.5
C10 C1 H1A 119.5
O3 C2 C1 126.2(8)
O3 C2 C3 115.2(7)
C1 C2 C3 118.5(8)
C4 C3 C2 121.5(8)
C4 C3 H3A 119.2
C2 C3 H3A 119.2
C3 C4 C5 121.0(9)
C3 C4 H4A 119.5
C5 C4 H4A 119.5
C6 C5 C4 122.6(8)
C6 C5 C10 119.7(7)
C4 C5 C10 117.7(7)
C7 C6 C5 122.1(7)
C7 C6 H6A 119.0
C5 C6 H6A 119.0
C6 C7 C8 118.8(7)
C6 C7 C12 124.2(7)
C8 C7 C12 117.0(6)
C9 C8 C7 120.8(7)
C9 C8 H8A 119.6
C7 C8 H8A 119.6
C8 C9 C10 121.8(7)
C8 C9 H9A 119.1
C10 C9 H9A 119.1
C1 C10 C9 123.0(7)
C1 C10 C5 120.2(7)
C9 C10 C5 116.7(7)
O3 C11 H11A 109.5
O3 C11 H11B 109.5
H11A C11 H11B 109.5
O3 C11 H11C 109.5
H11A C11 H11C 109.5
H11B C11 H11C 109.5
C14 C12 C7 108.2(6)
C14 C12 C13 108.6(6)
C7 C12 C13 114.1(6)
C14 C12 H12A 108.6
C7 C12 H12A 108.6
C13 C12 H12A 108.6
C12 C13 H13A 109.5
C12 C13 H13B 109.5
H13A C13 H13B 109.5
C12 C13 H13C 109.5
H13A C13 H13C 109.5
H13B C13 H13C 109.5
O1 C14 O2 124.0(8)
O1 C14 C12 118.3(8)
O2 C14 C12 117.6(7)
C16 O6 C25 118.1(7)
C16 C15 C24 119.9(7)
C16 C15 H15A 120.1
C24 C15 H15A 120.1
O6 C16 C15 125.6(8)
O6 C16 C17 114.4(8)
C15 C16 C17 120.0(8)
C18 C17 C16 120.2(8)
C18 C17 H17A 119.9
C16 C17 H17A 119.9
C17 C18 C19 122.3(8)
C17 C18 H18A 118.9
C19 C18 H18A 118.9
C18 C19 C20 123.2(7)
C18 C19 C24 117.1(7)
C20 C19 C24 119.6(7)
C21 C20 C19 121.6(7)
C21 C20 H20A 119.2
C19 C20 H20A 119.2
C20 C21 C22 118.3(7)
C20 C21 C26 122.5(7)
C22 C21 C26 119.2(6)
C23 C22 C21 121.6(7)
C23 C22 H22A 119.2
C21 C22 H22A 119.2
C22 C23 C24 121.1(7)
C22 C23 H23A 119.5
C24 C23 H23A 119.5
C23 C24 C15 121.6(7)
C23 C24 C19 117.9(7)
C15 C24 C19 120.5(7)
O6 C25 H25A 109.5
O6 C25 H25B 109.5
H25A C25 H25B 109.5
O6 C25 H25C 109.5
H25A C25 H25C 109.5
H25B C25 H25C 109.5
C21 C26 C27 115.1(6)
C21 C26 C28 111.6(6)
C27 C26 C28 107.9(6)
C21 C26 H26A 107.3
C27 C26 H26A 107.3
C28 C26 H26A 107.3
C26 C27 H27A 109.5
C26 C27 H27B 109.5
H27A C27 H27B 109.5
C26 C27 H27C 109.5
H27A C27 H27C 109.5
H27B C27 H27C 109.5
O4 C28 O5 122.5(9)
O4 C28 C26 120.8(8)
O5 C28 C26 116.7(8)
C30 O9 C39 117.4(7)
C30 C29 C38 119.5(7)
C30 C29 H29A 120.3
C38 C29 H29A 120.3
C29 C30 O9 124.9(7)
C29 C30 C31 120.3(8)
O9 C30 C31 114.8(7)
C32 C31 C30 121.9(9)
C32 C31 H31A 119.1
C30 C31 H31A 119.1
C31 C32 C33 120.0(9)
C31 C32 H32A 120.0
C33 C32 H32A 120.0
C34 C33 C38 119.3(7)
C34 C33 C32 122.4(8)
C38 C33 C32 118.3(8)
C35 C34 C33 121.6(8)
C35 C34 H34A 119.2
C33 C34 H34A 119.2
C34 C35 C36 119.6(7)
C34 C35 C40 123.5(7)
C36 C35 C40 116.9(7)
C37 C36 C35 120.0(7)
C37 C36 H36A 120.0
C35 C36 H36A 120.0
C36 C37 C38 121.5(7)
C36 C37 H37A 119.2
C38 C37 H37A 119.2
C33 C38 C37 117.9(7)
C33 C38 C29 119.9(7)
C37 C38 C29 122.1(7)
O9 C39 H39A 109.5
O9 C39 H39B 109.5
H39A C39 H39B 109.5
O9 C39 H39C 109.5
H39A C39 H39C 109.5
H39B C39 H39C 109.5
C42 C40 C41 109.3(6)
C42 C40 C35 107.8(6)
C41 C40 C35 114.4(6)
C42 C40 H40A 108.4
C41 C40 H40A 108.4
C35 C40 H40A 108.4
C40 C41 H41A 109.5
C40 C41 H41B 109.5
H41A C41 H41B 109.5
C40 C41 H41C 109.5
H41A C41 H41C 109.5
H41B C41 H41C 109.5
O8 C42 O7 121.0(8)
O8 C42 C40 119.9(8)
O7 C42 C40 119.0(8)
C53 O12 C44 118.7(7)
C44 C43 C52 118.5(7)
C44 C43 H43A 120.8
C52 C43 H43A 120.8
C43 C44 O12 124.9(7)
C43 C44 C45 121.0(8)
O12 C44 C45 114.1(7)
C46 C45 C44 120.5(8)
C46 C45 H45A 119.8
C44 C45 H45A 119.8
C45 C46 C47 120.7(8)
C45 C46 H46A 119.6
C47 C46 H46A 119.6
C46 C47 C52 117.9(7)
C46 C47 C48 122.3(7)
C52 C47 C48 119.8(7)
C49 C48 C47 121.6(7)
C49 C48 H48A 119.2
C47 C48 H48A 119.2
C48 C49 C50 118.8(7)
C48 C49 C54 123.3(7)
C50 C49 C54 117.8(6)
C51 C50 C49 121.0(7)
C51 C50 H50A 119.5
C49 C50 H50A 119.5
C50 C51 C52 121.7(7)
C50 C51 H51A 119.2
C52 C51 H51A 119.2
C43 C52 C47 121.4(7)
C43 C52 C51 121.4(7)
C47 C52 C51 117.2(7)
O12 C53 H53A 109.5
O12 C53 H53B 109.5
H53A C53 H53B 109.5
O12 C53 H53C 109.5
H53A C53 H53C 109.5
H53B C53 H53C 109.5
C55 C54 C49 114.2(6)
C55 C54 C56 108.2(6)
C49 C54 C56 110.2(6)
C55 C54 H54A 108.0
C49 C54 H54A 108.0
C56 C54 H54A 108.0
C54 C55 H55A 109.5
C54 C55 H55B 109.5
H55A C55 H55B 109.5
C54 C55 H55C 109.5
H55A C55 H55C 109.5
H55B C55 H55C 109.5
O11 C56 O10 124.2(9)
O11 C56 C54 118.0(8)
O10 C56 C54 117.7(8)
O6W Ni1 O1W 171.9(3)
O6W Ni1 O3W 92.0(3)
O1W Ni1 O3W 93.5(3)
O6W Ni1 O2W 93.0(3)
O1W Ni1 O2W 92.8(3)
O3W Ni1 O2W 90.7(4)
O6W Ni1 O4W 88.8(3)
O1W Ni1 O4W 85.6(3)
O3W Ni1 O4W 178.7(4)
O2W Ni1 O4W 90.3(3)
O6W Ni1 O5W 85.3(3)
O1W Ni1 O5W 88.6(3)
O3W Ni1 O5W 91.3(3)
O2W Ni1 O5W 177.5(4)
O4W Ni1 O5W 87.7(2)
Ni1 O1W H1 118.7
Ni1 O1W H2 133.3
H1 O1W H2 107.7
Ni1 O2W H3 139.8
Ni1 O2W H4 112.5
H3 O2W H4 107.7
Ni1 O3W H5 144.3
Ni1 O3W H6 102.2
H5 O3W H6 107.7
Ni1 O4W H7 104.9
Ni1 O4W H8 147.5
H7 O4W H8 107.6
Ni1 O5W H9 105.7
Ni1 O5W H10 146.4
H9 O5W H10 107.6
Ni1 O6W H11 126.2
Ni1 O6W H12 126.0
H11 O6W H12 107.6
O10W Ni2 O12W 91.3(3)
O10W Ni2 O9W 174.7(4)
O12W Ni2 O9W 84.8(3)
O10W Ni2 O11W 84.6(3)
O12W Ni2 O11W 88.0(2)
O9W Ni2 O11W 91.6(3)
O10W Ni2 O7W 91.3(3)
O12W Ni2 O7W 177.3(4)
O9W Ni2 O7W 92.6(3)
O11W Ni2 O7W 91.5(3)
O10W Ni2 O8W 92.8(3)
O12W Ni2 O8W 92.2(3)
O9W Ni2 O8W 91.0(3)
O11W Ni2 O8W 177.4(4)
O7W Ni2 O8W 88.4(3)
Ni2 O7W H13 122.9
Ni2 O7W H14 125.8
H13 O7W H14 107.7
Ni2 O8W H15 137.5
Ni2 O8W H16 114.8
H15 O8W H16 107.7
Ni2 O9W H17 129.0
Ni2 O9W H18 121.9
H17 O9W H18 107.6
Ni2 O10W H19 135.8
Ni2 O10W H20 112.8
H19 O10W H20 107.6
Ni2 O11W H21 142.3
Ni2 O11W H22 107.3
H21 O11W H22 107.7
Ni2 O12W H23 128.5
Ni2 O12W H24 123.8
H23 O12W H24 107.7
H25 O13W H26 107.7
H27 O14W H28 107.6
H29 O15W H30 107.5
H31 O16W H32 107.2

loop_
_geom_bond_atom_site_label_1
_geom_bond_atom_site_label_2
_geom_bond_distance
O1 C14 1.217(10)
O2 C14 1.248(10)
O3 C2 1.344(9)
O3 C11 1.394(12)
C1 C2 1.378(10)
C1 C10 1.398(10)
C1 H1A 0.9300
C2 C3 1.435(13)
C3 C4 1.350(14)
C3 H3A 0.9300
C4 C5 1.420(11)
C4 H4A 0.9300
C5 C6 1.400(12)
C5 C10 1.437(10)
C6 C7 1.358(11)
C6 H6A 0.9300
C7 C8 1.424(10)
C7 C12 1.535(10)
C8 C9 1.355(11)
C8 H8A 0.9300
C9 C10 1.424(11)
C9 H9A 0.9300
C11 H11A 0.9600
C11 H11B 0.9600
C11 H11C 0.9600
C12 C14 1.533(11)
C12 C13 1.539(10)
C12 H12A 0.9800
C13 H13A 0.9600
C13 H13B 0.9600
C13 H13C 0.9600
O4 C28 1.243(11)
O5 C28 1.275(10)
O6 C16 1.370(10)
O6 C25 1.403(13)
C15 C16 1.375(11)
C15 C24 1.413(10)
C15 H15A 0.9300
C16 C17 1.423(13)
C17 C18 1.354(14)
C17 H17A 0.9300
C18 C19 1.412(11)
C18 H18A 0.9300
C19 C20 1.412(11)
C19 C24 1.428(10)
C20 C21 1.383(11)
C20 H20A 0.9300
C21 C22 1.399(10)
C21 C26 1.506(10)
C22 C23 1.387(11)
C22 H22A 0.9300
C23 C24 1.400(11)
C23 H23A 0.9300
C25 H25A 0.9600
C25 H25B 0.9600
C25 H25C 0.9600
C26 C27 1.511(11)
C26 C28 1.526(12)
C26 H26A 0.9800
C27 H27A 0.9600
C27 H27B 0.9600
C27 H27C 0.9600
O7 C42 1.278(10)
O8 C42 1.224(10)
O9 C30 1.372(9)
O9 C39 1.416(13)
C29 C30 1.360(11)
C29 C38 1.427(10)
C29 H29A 0.9300
C30 C31 1.393(13)
C31 C32 1.355(14)
C31 H31A 0.9300
C32 C33 1.418(12)
C32 H32A 0.9300
C33 C34 1.411(12)
C33 C38 1.412(10)
C34 C35 1.363(11)
C34 H34A 0.9300
C35 C36 1.406(10)
C35 C40 1.541(10)
C36 C37 1.370(11)
C36 H36A 0.9300
C37 C38 1.418(11)
C37 H37A 0.9300
C39 H39A 0.9600
C39 H39B 0.9600
C39 H39C 0.9600
C40 C42 1.491(11)
C40 C41 1.535(10)
C40 H40A 0.9800
C41 H41A 0.9600
C41 H41B 0.9600
C41 H41C 0.9600
O10 C56 1.264(11)
O11 C56 1.228(11)
O12 C53 1.373(12)
O12 C44 1.388(9)
C43 C44 1.374(11)
C43 C52 1.413(11)
C43 H43A 0.9300
C44 C45 1.405(12)
C45 C46 1.372(14)
C45 H45A 0.9300
C46 C47 1.407(11)
C46 H46A 0.9300
C47 C52 1.414(10)
C47 C48 1.416(12)
C48 C49 1.366(11)
C48 H48A 0.9300
C49 C50 1.402(10)
C49 C54 1.522(10)
C50 C51 1.370(11)
C50 H50A 0.9300
C51 C52 1.416(10)
C51 H51A 0.9300
C53 H53A 0.9600
C53 H53B 0.9600
C53 H53C 0.9600
C54 C55 1.508(10)
C54 C56 1.547(11)
C54 H54A 0.9800
C55 H55A 0.9600
C55 H55B 0.9600
C55 H55C 0.9600
Ni1 O6W 2.056(7)
Ni1 O1W 2.061(6)
Ni1 O3W 2.099(8)
Ni1 O2W 2.108(8)
Ni1 O4W 2.122(6)
Ni1 O5W 2.122(6)
O1W H1 0.8500
O1W H2 0.8501
O2W H3 0.8501
O2W H4 0.8500
O3W H5 0.8500
O3W H6 0.8499
O4W H7 0.8500
O4W H8 0.8500
O5W H9 0.8501
O5W H10 0.8501
O6W H11 0.8500
O6W H12 0.8500
Ni2 O10W 2.094(8)
Ni2 O12W 2.097(6)
Ni2 O9W 2.104(7)
Ni2 O11W 2.104(6)
Ni2 O7W 2.107(8)
Ni2 O8W 2.108(8)
O7W H13 0.8501
O7W H14 0.8500
O8W H15 0.8499
O8W H16 0.8501
O9W H17 0.8501
O9W H18 0.8499
O10W H19 0.8500
O10W H20 0.8500
O11W H21 0.8500
O11W H22 0.8500
O12W H23 0.8500
O12W H24 0.8501
O13W H25 0.8500
O13W H26 0.8501
O14W H27 0.8500
O14W H28 0.8500
O15W H29 0.8500
O15W H30 0.8500
O16W H31 0.8500
O16W H32 0.8501
